data_4510609
loop_
_publ_author_name
'Jones, Andrew O. F.'
'Blagden, Nicholas'
'McIntyre, Garry J.'
'Parkin, Andrew'
'Seaton, Colin C.'
'Thomas, Lynne H.'
'Wilson, Chick C.'

_publ_section_title
;
 Tuning Proton Disorder in 3,5-Dinitrobenzoic Acid Dimers: the Effect of
 Local Environment
;
_journal_issue 2
_journal_name_full 'Crystal Growth &amp; Design'
_journal_page_first 497
_journal_paper_doi 10.1021/cg300906j
_journal_volume 13
_journal_year 2013
_chemical_formula_sum 'C16 H15 N3 O8'
_chemical_formula_weight 377.31
_chemical_name_common
;
 4-dimethylaminobenzoic acid 3,5-dinitrobenzoic acid
;
_chemical_name_systematic
;
 4-dimethylaminobenzoic acid 3,5-dinitrobenzoic acid
;
_space_group_IT_number 14
_symmetry_cell_setting monoclinic
_symmetry_space_group_name_Hall '-P 2ybc'
_symmetry_space_group_name_H-M 'P 1 21/c 1'
_atom_sites_solution_hydrogens difmap
_atom_sites_solution_primary direct
_atom_sites_solution_secondary difmap
_audit_creation_method SHELXL-97
_audit_update_record
;
2011-09-12 # Formatted by publCIF
;
_cell_angle_alpha 90.00
_cell_angle_beta 99.413(16)
_cell_angle_gamma 90.00
_cell_formula_units_Z 4
_cell_length_a 14.370(6)
_cell_length_b 6.250(2)
_cell_length_c 16.670(8)
_cell_measurement_reflns_used 250
_cell_measurement_temperature 30
_cell_volume 1477.0(11)
_computing_cell_refinement 'lauegen (CCP4)'
_computing_data_collection 'VIVALDI (MAATEL)'
_computing_data_reduction 'argonne_boxes, laue4 (Piltz, 2011)'
_computing_molecular_graphics 'Mercury (McRae, 2006)'
_computing_publication_material 'WINGX (Farrugia, 1999)'
_computing_structure_refinement 'SHELXL-97 (Sheldrick, 2008)'
_diffrn_ambient_temperature 30
_diffrn_detector_area_resol_mean 0.7
_diffrn_measurement_device_type VIVALDI
_diffrn_measurement_method 'Laue patterns at 10 orientations'
_diffrn_radiation_monochromator none
_diffrn_radiation_source 'ILL reactor source, thermal guide'
_diffrn_radiation_type neutron
_diffrn_radiation_wavelength 0.80-5.20
_diffrn_reflns_av_R_equivalents 0.2585
_diffrn_reflns_av_sigmaI/netI 0.1492
_diffrn_reflns_limit_h_max 17
_diffrn_reflns_limit_h_min -19
_diffrn_reflns_limit_k_max 9
_diffrn_reflns_limit_k_min -9
_diffrn_reflns_limit_l_max 21
_diffrn_reflns_limit_l_min -21
_diffrn_reflns_number 14797
_diffrn_standards_number none
_exptl_absorpt_coefficient_mu 0.002
_exptl_absorpt_correction_type none
_exptl_crystal_colour orange
_exptl_crystal_density_diffrn 1.697
_exptl_crystal_density_method 'not measured'
_exptl_crystal_description block
_exptl_crystal_F_000 499
_exptl_crystal_size_max 1.8
_exptl_crystal_size_mid 0.9
_exptl_crystal_size_min 0.5
_refine_diff_density_max 3.154
_refine_diff_density_min -3.363
_refine_diff_density_rms 0.288
_refine_ls_extinction_coef 0.0038(8)
_refine_ls_extinction_expression Fc^*^=kFc[1+0.001xFc^2^\l^3^/sin(2\q)]^-1/4^
_refine_ls_extinction_method SHELXL
_refine_ls_goodness_of_fit_ref 1.264
_refine_ls_hydrogen_treatment refall
_refine_ls_matrix_type full
_refine_ls_number_parameters 380
_refine_ls_number_reflns 3262
_refine_ls_number_restraints 0
_refine_ls_restrained_S_all 1.264
_refine_ls_R_factor_all 0.1138
_refine_ls_R_factor_gt 0.0668
_refine_ls_shift/su_max 0.005
_refine_ls_shift/su_mean 0.000
_refine_ls_structure_factor_coef Fsqd
_refine_ls_weighting_details 'calc w=1/[\s^2^(Fo^2^)+(0.0300P)^2^+0.0000P] where P=(Fo^2^+2Fc^2^)/3'
_refine_ls_weighting_scheme calc
_refine_ls_wR_factor_gt 0.1291
_refine_ls_wR_factor_ref 0.1416
_reflns_number_gt 2235
_reflns_number_total 3262
_reflns_threshold_expression >2\s(I)
_cod_data_source_file 4-DABA_35-DNBA_30K_neutron_CIF.cif
_cod_data_source_block cs3_30
_cod_original_sg_symbol_H-M P21/c
_cod_database_code 4510609

loop_
_symmetry_equiv_pos_as_xyz
'x, y, z'
'-x, y+1/2, -z+1/2'
'-x, -y, -z'
'x, -y-1/2, z-1/2'

loop_
_atom_site_label
_atom_site_type_symbol
_atom_site_fract_x
_atom_site_fract_y
_atom_site_fract_z
_atom_site_U_iso_or_equiv
_atom_site_adp_type
_atom_site_occupancy
_atom_site_symmetry_multiplicity
_atom_site_calc_flag
C1 C 0.64188(14) 0.6566(3) 0.87056(14) 0.0082(4) Uani 1 1 d
C2 C 0.57992(14) 0.5896(3) 0.92638(15) 0.0082(4) Uani 1 1 d
O1 O 0.48953(18) 0.6056(4) 0.89789(18) 0.0123(5) Uani 1 1 d
O2 O 0.61050(19) 0.5222(4) 0.99471(17) 0.0096(5) Uani 1 1 d
C3 C 0.73838(15) 0.6725(3) 0.89780(15) 0.0078(4) Uani 1 1 d
C4 C 0.79922(17) 0.7326(3) 0.84637(17) 0.0074(5) Uani 1 1 d
C5 C 0.76516(17) 0.7799(3) 0.76420(17) 0.0081(4) Uani 1 1 d
N1 N 0.82338(11) 0.8469(3) 0.71303(10) 0.0093(3) Uani 1 1 d
C6 C 0.79084(18) 0.8511(4) 0.62550(16) 0.0150(5) Uani 1 1 d
C7 C 0.92449(16) 0.8464(4) 0.73889(16) 0.0116(5) Uani 1 1 d
C8 C 0.66738(17) 0.7608(3) 0.73617(16) 0.0104(5) Uani 1 1 d
C9 C 0.60745(16) 0.7012(4) 0.78841(15) 0.0101(4) Uani 1 1 d
C10 C 0.30455(14) 0.6446(3) 0.57459(14) 0.0069(4) Uani 1 1 d
C11 C 0.39087(14) 0.5815(3) 0.54225(14) 0.0068(4) Uani 1 1 d
O3 O 0.46958(17) 0.6087(4) 0.59328(17) 0.0094(5) Uani 1 1 d
O4 O 0.38537(19) 0.5078(4) 0.47495(18) 0.0089(5) Uani 1 1 d
C12 C 0.30877(14) 0.6860(3) 0.65717(15) 0.0078(4) Uani 1 1 d
C13 C 0.22630(17) 0.7384(3) 0.68476(16) 0.0068(4) Uani 1 1 d
N2 N 0.22960(12) 0.7838(2) 0.77156(11) 0.0091(3) Uani 1 1 d
O5 O 0.15766(19) 0.8471(5) 0.79302(18) 0.0135(5) Uani 1 1 d
O6 O 0.3035(2) 0.7584(4) 0.8168(2) 0.0121(6) Uani 1 1 d
C14 C 0.14085(17) 0.7524(3) 0.63325(18) 0.0074(5) Uani 1 1 d
C15 C 0.14043(15) 0.7119(3) 0.55143(15) 0.0075(4) Uani 1 1 d
N3 N 0.05037(13) 0.7297(3) 0.49528(12) 0.0136(4) Uani 1 1 d
O7 O -0.0189(3) 0.7617(10) 0.5222(3) 0.067(2) Uani 1 1 d
O8 O 0.0495(3) 0.7181(12) 0.4253(3) 0.076(2) Uani 1 1 d
C16 C 0.22030(15) 0.6584(4) 0.52036(15) 0.0088(4) Uani 1 1 d
H1 H 0.7664(3) 0.6388(8) 0.9608(3) 0.0235(10) Uani 1 1 d
H2 H 0.8740(4) 0.7409(8) 0.8709(4) 0.0197(11) Uani 1 1 d
H3 H 0.8489(4) 0.8942(13) 0.5954(4) 0.0426(17) Uani 1 1 d
H4 H 0.7358(5) 0.9602(12) 0.6089(4) 0.0391(14) Uani 1 1 d
H5 H 0.7642(7) 0.7091(11) 0.6012(4) 0.050(2) Uani 1 1 d
H6 H 0.9563(4) 0.9390(10) 0.6972(4) 0.0316(12) Uani 1 1 d
H7 H 0.9437(4) 0.9129(10) 0.7996(4) 0.0282(11) Uani 1 1 d
H8 H 0.9542(4) 0.7006(10) 0.7406(5) 0.0396(17) Uani 1 1 d
H9 H 0.6383(4) 0.7929(10) 0.6737(4) 0.0291(12) Uani 1 1 d
H10 H 0.5331(3) 0.6867(9) 0.7655(4) 0.0279(12) Uani 1 1 d
H11 H 0.4521(3) 0.5544(8) 0.9407(3) 0.0213(10) Uani 1 1 d
H12 H 0.3744(3) 0.6775(9) 0.6996(3) 0.0221(10) Uani 1 1 d
H13 H 0.0771(3) 0.7933(9) 0.6557(4) 0.0234(11) Uani 1 1 d
H15 H 0.2175(3) 0.6292(8) 0.4553(3) 0.0224(10) Uani 1 1 d
H14 H 0.5239(3) 0.5600(9) 0.5685(3) 0.0239(10) Uani 1 1 d

loop_
_atom_site_aniso_label
_atom_site_aniso_U_11
_atom_site_aniso_U_22
_atom_site_aniso_U_33
_atom_site_aniso_U_23
_atom_site_aniso_U_13
_atom_site_aniso_U_12
C1 0.0053(8) 0.0070(9) 0.0124(13) 0.0002(7) 0.0016(8) 0.0010(6)
C2 0.0048(9) 0.0073(10) 0.0130(12) -0.0030(7) 0.0025(8) -0.0024(6)
O1 0.0066(11) 0.0141(13) 0.0168(16) 0.0029(9) 0.0033(10) -0.0005(8)
O2 0.0066(11) 0.0123(12) 0.0103(16) -0.0014(9) 0.0026(10) -0.0010(8)
C3 0.0077(9) 0.0059(10) 0.0099(13) 0.0002(7) 0.0019(8) 0.0000(6)
C4 0.0051(10) 0.0086(10) 0.0085(14) -0.0008(7) 0.0016(9) -0.0008(6)
C5 0.0082(9) 0.0056(9) 0.0105(13) -0.0018(8) 0.0015(9) 0.0010(7)
N1 0.0109(7) 0.0098(7) 0.0068(9) -0.0001(5) 0.0007(6) 0.0005(5)
C6 0.0197(11) 0.0186(12) 0.0069(14) -0.0013(8) 0.0023(9) -0.0019(9)
C7 0.0111(10) 0.0113(10) 0.0130(14) 0.0017(8) 0.0035(8) -0.0016(8)
C8 0.0097(11) 0.0124(11) 0.0080(14) 0.0001(7) -0.0020(9) -0.0006(7)
C9 0.0090(10) 0.0100(10) 0.0108(13) 0.0007(8) -0.0003(8) -0.0014(7)
C10 0.0065(8) 0.0069(9) 0.0068(12) 0.0009(7) -0.0001(7) -0.0001(7)
C11 0.0081(9) 0.0057(9) 0.0065(12) 0.0004(7) 0.0010(7) -0.0005(6)
O3 0.0077(11) 0.0117(12) 0.0079(14) -0.0026(9) -0.0012(9) -0.0022(8)
O4 0.0079(11) 0.0096(12) 0.0095(15) -0.0030(8) 0.0024(10) -0.0001(7)
C12 0.0061(9) 0.0066(10) 0.0108(12) 0.0012(7) 0.0019(8) 0.0016(6)
C13 0.0084(10) 0.0066(10) 0.0051(13) 0.0002(7) 0.0007(9) 0.0005(6)
N2 0.0106(7) 0.0081(7) 0.0084(9) -0.0004(5) 0.0014(6) 0.0006(5)
O5 0.0143(12) 0.0170(13) 0.0095(15) -0.0032(9) 0.0033(10) 0.0038(9)
O6 0.0135(13) 0.0144(13) 0.0062(16) -0.0032(8) -0.0048(11) 0.0025(8)
C14 0.0073(11) 0.0082(11) 0.0064(14) -0.0006(7) -0.0002(10) 0.0007(6)
C15 0.0078(9) 0.0117(10) 0.0031(12) -0.0022(7) 0.0019(7) -0.0008(7)
N3 0.0093(8) 0.0246(9) 0.0069(10) -0.0010(6) 0.0017(6) 0.0009(5)
O7 0.0140(18) 0.161(6) 0.023(3) -0.044(3) -0.0102(19) 0.038(2)
O8 0.0116(17) 0.204(7) 0.009(3) -0.029(3) -0.0070(15) 0.037(2)
C16 0.0070(9) 0.0130(10) 0.0063(13) 0.0004(7) 0.0005(8) -0.0011(7)
H1 0.017(2) 0.031(3) 0.022(3) 0.004(2) 0.0012(19) 0.0003(18)
H2 0.011(2) 0.024(3) 0.024(3) 0.0024(17) 0.002(2) -0.0009(14)
H3 0.032(3) 0.079(5) 0.019(4) 0.008(3) 0.008(2) -0.010(3)
H4 0.042(4) 0.052(4) 0.019(3) 0.000(3) -0.007(3) 0.012(3)
H5 0.100(6) 0.026(3) 0.018(4) -0.007(2) -0.008(4) -0.015(3)
H6 0.026(3) 0.043(3) 0.028(3) 0.010(3) 0.011(2) -0.006(2)
H7 0.024(2) 0.038(3) 0.022(3) -0.002(2) 0.002(2) -0.002(2)
H8 0.022(3) 0.027(3) 0.069(5) 0.007(3) 0.007(3) 0.009(2)
H9 0.026(3) 0.036(3) 0.021(3) 0.005(2) -0.008(2) -0.003(2)
H10 0.017(2) 0.032(3) 0.032(3) 0.003(2) -0.005(2) -0.0025(19)
H11 0.014(2) 0.022(2) 0.030(3) 0.006(2) 0.0071(19) 0.0012(17)
H12 0.013(2) 0.030(3) 0.022(3) 0.003(2) -0.0024(18) 0.0040(17)
H13 0.016(2) 0.031(3) 0.023(3) -0.005(2) 0.0016(19) 0.0037(17)
H15 0.019(2) 0.032(3) 0.017(3) -0.0021(19) 0.0048(18) 0.0011(17)
H14 0.019(2) 0.026(3) 0.027(3) -0.005(2) 0.001(2) -0.0021(18)

loop_
_atom_type_symbol
_atom_type_description
_atom_type_scat_dispersion_real
_atom_type_scat_dispersion_imag
_atom_type_scat_source
C C 0.0000 0.0000 'International Tables Vol C Tables 4.2.6.8 and 6.1.1.4'
H H 0.0000 0.0000 'International Tables Vol C Tables 4.2.6.8 and 6.1.1.4'
N N 0.0000 0.0000 'International Tables Vol C Tables 4.2.6.8 and 6.1.1.4'
O O 0.0000 0.0000 'International Tables Vol C Tables 4.2.6.8 and 6.1.1.4'

loop_
_geom_angle_atom_site_label_1
_geom_angle_atom_site_label_2
_geom_angle_atom_site_label_3
_geom_angle
C3 C1 C9 118.5(2)
C3 C1 C2 119.7(2)
C9 C1 C2 121.80(19)
O2 C2 O1 123.1(2)
O2 C2 C1 122.0(2)
O1 C2 C1 114.9(2)
C4 C3 C1 121.2(2)
C3 C4 C5 120.6(2)
N1 C5 C4 121.7(2)
N1 C5 C8 120.1(2)
C4 C5 C8 118.2(2)
C5 N1 C7 120.3(2)
C5 N1 C6 120.4(2)
C7 N1 C6 116.14(18)
C9 C8 C5 120.5(2)
C8 C9 C1 121.0(2)
C16 C10 C12 121.59(19)
C16 C10 C11 118.1(2)
C12 C10 C11 120.31(19)
O4 C11 O3 125.0(2)
O4 C11 C10 120.6(2)
O3 C11 C10 114.4(2)
C13 C12 C10 118.2(2)
C12 C13 C14 122.2(2)
C12 C13 N2 118.9(2)
C14 C13 N2 118.9(2)
O6 N2 O5 124.3(3)
O6 N2 C13 118.2(2)
O5 N2 C13 117.5(2)
C13 C14 C15 117.4(2)
C16 C15 C14 123.0(2)
C16 C15 N3 118.7(2)
C14 C15 N3 118.28(19)
O8 N3 O7 121.5(3)
O8 N3 C15 119.7(2)
O7 N3 C15 118.8(3)
C15 C16 C10 117.5(2)

loop_
_geom_bond_atom_site_label_1
_geom_bond_atom_site_label_2
_geom_bond_distance
C1 C3 1.390(3)
C1 C9 1.406(3)
C1 C2 1.451(3)
C2 O2 1.226(4)
C2 O1 1.312(3)
C3 C4 1.373(3)
C4 C5 1.409(4)
C5 N1 1.355(3)
C5 C8 1.411(3)
N1 C7 1.446(3)
N1 C6 1.458(3)
C8 C9 1.373(3)
C10 C16 1.390(3)
C10 C12 1.392(3)
C10 C11 1.484(3)
C11 O4 1.203(4)
C11 O3 1.310(3)
C12 C13 1.379(3)
C13 C14 1.381(4)
C13 N2 1.468(3)
N2 O6 1.208(4)
N2 O5 1.214(3)
C14 C15 1.386(4)
C15 C16 1.375(3)
C15 N3 1.472(3)
N3 O8 1.167(5)
N3 O7 1.174(5)

loop_
_geom_hbond_atom_site_label_D
_geom_hbond_atom_site_label_H
_geom_hbond_atom_site_label_A
_geom_hbond_distance_DH
_geom_hbond_distance_HA
_geom_hbond_distance_DA
_geom_hbond_angle_DHA
_geom_hbond_site_symmetry_A
O3 H14 O4 0.989(6) 1.647(6) 2.635(4) 176.9(6) 3_666
O1 H11 O2 1.014(6) 1.585(6) 2.598(4) 177.5(5) 3_667
